data_7040568
loop_
_publ_author_name
'Antal, Peter'
'Draho\<s, Bohuslav'
'Herchel, Radovan'
'Tr\'avn\'i\<cek, Zden\<ek'

_publ_section_title
;
 Muffin-like lanthanide complexes with an N5O2-donor macrocyclic ligand
 showing field-induced single-molecule magnet behaviour.
;
_journal_issue 38
_journal_name_full 'Dalton transactions (Cambridge, England : 2003)'
_journal_page_first 15114
_journal_page_last 15121
_journal_paper_doi 10.1039/c6dt02537d
_journal_volume 45
_journal_year 2016
_chemical_absolute_configuration unk
_chemical_formula_sum 'C25 H33 Dy N8 O12'
_chemical_formula_weight 800.09
_space_group_crystal_system tetragonal
_space_group_IT_number 76
_space_group_name_Hall 'P 4w'
_space_group_name_H-M_alt 'P 41'
_symmetry_space_group_name_Hall 'P 4w'
_symmetry_space_group_name_H-M 'P 41'
_atom_sites_solution_hydrogens mixed
_audit_creation_method SHELXL-2014/7
_audit_update_record
;
2016-06-22 deposited with the CCDC.
2016-09-01 downloaded from the CCDC.
;
_cell_angle_alpha 90
_cell_angle_beta 90
_cell_angle_gamma 90
_cell_formula_units_Z 4
_cell_length_a 11.4177(4)
_cell_length_b 11.4177(4)
_cell_length_c 22.4321(11)
_cell_measurement_reflns_used 9520
_cell_measurement_temperature 120(2)
_cell_measurement_theta_max 27.5
_cell_measurement_theta_min 2.52
_cell_volume 2924.3(2)
_computing_cell_refinement 'Bruker SAINT'
_computing_data_collection 'Bruker APEX2'
_computing_data_reduction 'Bruker SAINT'
_computing_molecular_graphics 'Bruker SHELXTL'
_computing_publication_material 'Bruker SHELXTL'
_computing_structure_refinement 'SHELXL-2014 (Sheldrick 2014)'
_computing_structure_solution 'SHELXS-97 (Sheldrick 2008)'
_diffrn_ambient_temperature 120(2)
_diffrn_measured_fraction_theta_full 0.999
_diffrn_measured_fraction_theta_max 0.998
_diffrn_measurement_device_type 'Bruker APEX-II CCD'
_diffrn_measurement_method '\f and \w scans'
_diffrn_radiation_type MoK\a
_diffrn_radiation_wavelength 0.71073
_diffrn_reflns_av_R_equivalents 0.0285
_diffrn_reflns_av_unetI/netI 0.0169
_diffrn_reflns_Laue_measured_fraction_full 0.999
_diffrn_reflns_Laue_measured_fraction_max 0.998
_diffrn_reflns_limit_h_max 14
_diffrn_reflns_limit_h_min -14
_diffrn_reflns_limit_k_max 14
_diffrn_reflns_limit_k_min -14
_diffrn_reflns_limit_l_max 29
_diffrn_reflns_limit_l_min -29
_diffrn_reflns_number 98029
_diffrn_reflns_point_group_measured_fraction_full 0.999
_diffrn_reflns_point_group_measured_fraction_max 0.993
_diffrn_reflns_theta_full 25.242
_diffrn_reflns_theta_max 27.516
_diffrn_reflns_theta_min 2.523
_exptl_absorpt_coefficient_mu 2.634
_exptl_absorpt_correction_type multi-scan
_exptl_absorpt_process_details
;
Bruker (2001). SADABS. Bruker AXS Inc., Madison, Wisconsin, USA.
;
_exptl_crystal_colour colourless
_exptl_crystal_density_diffrn 1.817
_exptl_crystal_description prism
_exptl_crystal_F_000 1604
_exptl_crystal_size_max 0.120
_exptl_crystal_size_mid 0.100
_exptl_crystal_size_min 0.080
_exptl_transmission_factor_max 0.743
_exptl_transmission_factor_min 0.717
_refine_diff_density_max 0.581
_refine_diff_density_min -0.768
_refine_diff_density_rms 0.076
_refine_ls_abs_structure_details
;
 Flack x determined using 3077 quotients [(I+)-(I-)]/[(I+)+(I-)]
 (Parsons, Flack and Wagner, Acta Cryst. B69 (2013) 249-259).
;
_refine_ls_abs_structure_Flack -0.0010(19)
_refine_ls_extinction_method none
_refine_ls_goodness_of_fit_ref 1.126
_refine_ls_hydrogen_treatment mixed
_refine_ls_matrix_type full
_refine_ls_number_parameters 421
_refine_ls_number_reflns 6670
_refine_ls_number_restraints 3
_refine_ls_restrained_S_all 1.126
_refine_ls_R_factor_all 0.0161
_refine_ls_R_factor_gt 0.0151
_refine_ls_shift/su_max 0.002
_refine_ls_shift/su_mean 0.000
_refine_ls_structure_factor_coef Fsqd
_refine_ls_weighting_details 'w=1/[\s^2^(Fo^2^)+(0.0197P)^2^+1.0133P] where P=(Fo^2^+2Fc^2^)/3'
_refine_ls_weighting_scheme calc
_refine_ls_wR_factor_gt 0.0361
_refine_ls_wR_factor_ref 0.0365
_reflns_Friedel_coverage 0.941
_reflns_Friedel_fraction_full 0.998
_reflns_Friedel_fraction_max 0.988
_reflns_number_gt 6500
_reflns_number_total 6670
_reflns_threshold_expression 'I > 2\s(I)'
_cod_data_source_file c6dt02537d2.cif
_cod_data_source_block p
_cod_depositor_comments
;Adding full bibliography for 7040568--7040569.cif.

 Adding full bibliography for 7040568--7040569.cif.
;
_cod_original_cell_volume 2924.3(3)
_cod_database_code 7040568
_shelx_shelxl_version_number 2014/7
_shelx_space_group_comment
;
The symmetry employed for this shelxl refinement is uniquely defined
by the following loop, which should always be used as a source of
symmetry information in preference to the above space-group names.
They are only intended as comments.
;
_shelx_estimated_absorpt_t_min 0.743
_shelx_estimated_absorpt_t_max 0.817

loop_
_space_group_symop_operation_xyz
'x, y, z'
'-y, x, z+1/4'
'y, -x, z+3/4'
'-x, -y, z+1/2'

loop_
_atom_site_label
_atom_site_type_symbol
_atom_site_fract_x
_atom_site_fract_y
_atom_site_fract_z
_atom_site_U_iso_or_equiv
_atom_site_adp_type
_atom_site_occupancy
_atom_site_site_symmetry_order
_atom_site_calc_flag
_atom_site_refinement_flags_posn
_atom_site_refinement_flags_adp
Dy1 Dy 0.91270(2) 0.53055(2) 0.37542(2) 0.00650(4) Uani 1 1 d . .
O1 O 0.88759(19) 0.73589(19) 0.41041(10) 0.0127(5) Uani 1 1 d . .
O2 O 0.70930(19) 0.5959(2) 0.39511(10) 0.0121(4) Uani 1 1 d . .
O3 O 0.79090(19) 0.4030(2) 0.32309(11) 0.0116(5) Uani 1 1 d D .
O4 O 0.8676(2) 0.6542(2) 0.29499(10) 0.0136(5) Uani 1 1 d . .
O5 O 0.9180(2) 0.6743(2) 0.20204(11) 0.0226(6) Uani 1 1 d . .
O6 O 0.7552(3) 0.5878(3) 0.22417(13) 0.0318(7) Uani 1 1 d . .
O7 O 0.7964(3) -0.0083(2) 0.30779(15) 0.0374(7) Uani 1 1 d . .
O8 O 0.7483(2) 0.1738(2) 0.32181(12) 0.0213(5) Uani 1 1 d . .
O9 O 0.9205(2) 0.1296(3) 0.28662(13) 0.0295(6) Uani 1 1 d . .
N1 N 1.0322(2) 0.5171(2) 0.46853(12) 0.0090(5) Uani 1 1 d . .
N2 N 1.1043(2) 0.6482(2) 0.37582(15) 0.0115(5) Uani 1 1 d . .
N3 N 0.8111(2) 0.4157(2) 0.46053(12) 0.0101(5) Uani 1 1 d . .
N4 N 1.0445(2) 0.4887(2) 0.28773(13) 0.0104(5) Uani 1 1 d . .
N5 N 1.0048(2) 0.3203(2) 0.39531(12) 0.0113(5) Uani 1 1 d . .
N6 N 0.8462(3) 0.6375(2) 0.23890(12) 0.0142(6) Uani 1 1 d . .
N7 N 0.8231(3) 0.0968(3) 0.30528(13) 0.0188(6) Uani 1 1 d . .
N8 N 0.4527(2) 0.4400(2) 0.34179(12) 0.0135(6) Uani 1 1 d . .
C1 C 1.1494(3) 0.5296(3) 0.46445(15) 0.0109(6) Uani 1 1 d . .
C2 C 1.1958(3) 0.5777(3) 0.40659(15) 0.0128(6) Uani 1 1 d . .
H2A H 1.2652 0.6273 0.4146 0.015 Uiso 1 1 calc R U
H2B H 1.2206 0.5122 0.3805 0.015 Uiso 1 1 calc R U
C8 C 0.6813(3) 0.4324(3) 0.45740(15) 0.0135(6) Uani 1 1 d . .
H8A H 0.6454 0.4037 0.4948 0.016 Uiso 1 1 calc R U
H8B H 0.6496 0.3851 0.4241 0.016 Uiso 1 1 calc R U
C7 C 0.6483(3) 0.5579(3) 0.44832(15) 0.0160(7) Uani 1 1 d . .
H7A H 0.5626 0.5656 0.4430 0.019 Uiso 1 1 calc R U
H7B H 0.6724 0.6057 0.4831 0.019 Uiso 1 1 calc R U
C9 C 0.8549(3) 0.4622(3) 0.51832(14) 0.0126(6) Uani 1 1 d . .
H9A H 0.8294 0.4100 0.5511 0.015 Uiso 1 1 calc R U
H9B H 0.8210 0.5408 0.5255 0.015 Uiso 1 1 calc R U
C6 C 0.6864(3) 0.7177(3) 0.38242(16) 0.0157(6) Uani 1 1 d . .
H6A H 0.6057 0.7382 0.3947 0.019 Uiso 1 1 calc R U
H6B H 0.6940 0.7324 0.3391 0.019 Uiso 1 1 calc R U
C5 C 0.7730(3) 0.7911(3) 0.41603(17) 0.0169(7) Uani 1 1 d . .
H5A H 0.7753 0.8714 0.3993 0.020 Uiso 1 1 calc R U
H5B H 0.7503 0.7962 0.4585 0.020 Uiso 1 1 calc R U
C4 C 0.9776(3) 0.8202(3) 0.39632(16) 0.0157(7) Uani 1 1 d . .
H4A H 0.9689 0.8911 0.4213 0.019 Uiso 1 1 calc R U
H4B H 0.9728 0.8435 0.3539 0.019 Uiso 1 1 calc R U
C3 C 1.0927(3) 0.7608(3) 0.40892(15) 0.0140(6) Uani 1 1 d . .
H3A H 1.1576 0.8136 0.3974 0.017 Uiso 1 1 calc R U
H3B H 1.0992 0.7454 0.4522 0.017 Uiso 1 1 calc R U
O10 O 0.4382(3) 0.5456(2) 0.33142(15) 0.0320(7) Uani 1 1 d . .
C10 C 0.9868(3) 0.4705(3) 0.51812(15) 0.0116(6) Uani 1 1 d . .
O11 O 0.55098(19) 0.3923(2) 0.33247(11) 0.0157(5) Uani 1 1 d . .
C11 C 1.0551(3) 0.4338(3) 0.56551(15) 0.0147(7) Uani 1 1 d . .
H11A H 1.0202 0.4011 0.6002 0.018 Uiso 1 1 calc R U
O12 O 0.3700(2) 0.3782(2) 0.36017(13) 0.0259(6) Uani 1 1 d . .
C12 C 1.1765(3) 0.4456(3) 0.56132(16) 0.0158(7) Uani 1 1 d . .
H12A H 1.2257 0.4202 0.5929 0.019 Uiso 1 1 calc R U
C13 C 1.2240(3) 0.4951(3) 0.51047(15) 0.0149(7) Uani 1 1 d . .
H13A H 1.3063 0.5053 0.5069 0.018 Uiso 1 1 calc R U
C14 C 1.1425(3) 0.6717(3) 0.31414(15) 0.0140(6) Uani 1 1 d . .
H14A H 1.2259 0.6953 0.3146 0.017 Uiso 1 1 calc R U
H14B H 1.0965 0.7380 0.2980 0.017 Uiso 1 1 calc R U
C15 C 1.1283(3) 0.5677(3) 0.27365(14) 0.0107(6) Uani 1 1 d . .
C16 C 1.1938(3) 0.5589(3) 0.22122(15) 0.0139(6) Uani 1 1 d . .
H16A H 1.2557 0.6124 0.2136 0.017 Uiso 1 1 calc R U
C17 C 1.1677(3) 0.4719(3) 0.18068(15) 0.0142(7) Uani 1 1 d . .
H17A H 1.2095 0.4664 0.1442 0.017 Uiso 1 1 calc R U
C18 C 1.0795(3) 0.3927(3) 0.19401(15) 0.0141(7) Uani 1 1 d . .
H18A H 1.0586 0.3329 0.1665 0.017 Uiso 1 1 calc R U
C19 C 1.0225(3) 0.4024(3) 0.24824(16) 0.0131(6) Uani 1 1 d . .
H19A H 0.9651 0.3454 0.2581 0.016 Uiso 1 1 calc R U
C20 C 0.8316(3) 0.2880(3) 0.45622(15) 0.0134(6) Uani 1 1 d . .
H20A H 0.7747 0.2548 0.4275 0.016 Uiso 1 1 calc R U
H20B H 0.8154 0.2525 0.4956 0.016 Uiso 1 1 calc R U
C21 C 0.9534(3) 0.2526(3) 0.43705(15) 0.0120(6) Uani 1 1 d . .
C22 C 1.0024(3) 0.1507(3) 0.45907(15) 0.0175(7) Uani 1 1 d . .
H22A H 0.9629 0.1064 0.4888 0.021 Uiso 1 1 calc R U
C23 C 1.1097(3) 0.1140(3) 0.43734(17) 0.0197(7) Uani 1 1 d . .
H23A H 1.1450 0.0439 0.4514 0.024 Uiso 1 1 calc R U
C24 C 1.1643(3) 0.1819(3) 0.39458(16) 0.0184(7) Uani 1 1 d . .
H24A H 1.2384 0.1595 0.3790 0.022 Uiso 1 1 calc R U
C25 C 1.1101(2) 0.2827(3) 0.37476(19) 0.0137(6) Uani 1 1 d . .
H25A H 1.1485 0.3282 0.3452 0.016 Uiso 1 1 calc R U
H3W H 0.801(4) 0.3317(14) 0.3185(19) 0.016 Uiso 1 1 d D U
H3V H 0.7233(18) 0.428(3) 0.3193(19) 0.016 Uiso 1 1 d D U

loop_
_atom_site_aniso_label
_atom_site_aniso_U_11
_atom_site_aniso_U_22
_atom_site_aniso_U_33
_atom_site_aniso_U_23
_atom_site_aniso_U_13
_atom_site_aniso_U_12
Dy1 0.00574(7) 0.00826(7) 0.00551(6) -0.00069(6) -0.00015(5) -0.00014(5)
O1 0.0095(10) 0.0102(11) 0.0185(12) -0.0021(9) 0.0001(9) 0.0021(8)
O2 0.0101(10) 0.0153(11) 0.0108(10) 0.0000(8) 0.0017(8) 0.0033(9)
O3 0.0067(10) 0.0129(11) 0.0153(12) -0.0032(10) -0.0014(9) 0.0004(9)
O4 0.0196(12) 0.0150(11) 0.0062(10) 0.0001(9) 0.0001(9) 0.0046(9)
O5 0.0280(14) 0.0248(13) 0.0149(12) 0.0067(10) 0.0090(11) 0.0061(11)
O6 0.0290(15) 0.0326(16) 0.0336(16) 0.0044(13) -0.0177(13) -0.0091(12)
O7 0.059(2) 0.0139(13) 0.0395(18) 0.0044(12) -0.0048(15) -0.0008(13)
O8 0.0239(13) 0.0174(12) 0.0225(14) -0.0041(10) 0.0064(11) -0.0011(10)
O9 0.0227(14) 0.0349(16) 0.0309(16) -0.0005(13) 0.0041(12) 0.0034(12)
N1 0.0089(13) 0.0080(12) 0.0102(13) -0.0017(10) -0.0019(10) 0.0001(10)
N2 0.0113(11) 0.0103(11) 0.0128(12) -0.0017(13) -0.0014(13) -0.0006(9)
N3 0.0091(12) 0.0122(13) 0.0091(13) -0.0014(10) 0.0010(10) -0.0014(10)
N4 0.0088(14) 0.0110(13) 0.0115(14) 0.0003(10) 0.0007(11) 0.0009(10)
N5 0.0098(12) 0.0134(13) 0.0108(13) -0.0021(10) 0.0004(10) -0.0001(10)
N6 0.0175(14) 0.0138(14) 0.0114(13) 0.0009(11) -0.0023(11) 0.0046(11)
N7 0.0291(17) 0.0164(15) 0.0110(14) 0.0007(11) -0.0023(12) 0.0013(12)
N8 0.0141(14) 0.0130(13) 0.0135(14) 0.0005(11) 0.0019(11) -0.0012(11)
C1 0.0099(15) 0.0088(14) 0.0141(16) -0.0034(12) -0.0021(12) 0.0006(11)
C2 0.0063(14) 0.0170(16) 0.0149(16) -0.0016(13) -0.0013(12) 0.0006(12)
C8 0.0087(14) 0.0188(16) 0.0131(15) 0.0001(13) 0.0023(12) -0.0021(12)
C7 0.0121(15) 0.0226(17) 0.0132(16) -0.0007(13) 0.0053(13) 0.0026(13)
C9 0.0140(16) 0.0185(16) 0.0054(14) -0.0011(12) 0.0015(12) -0.0013(13)
C6 0.0134(14) 0.0180(15) 0.0156(17) 0.0032(14) 0.0011(13) 0.0072(11)
C5 0.0129(16) 0.0170(16) 0.0208(17) -0.0015(14) 0.0034(13) 0.0076(13)
C4 0.0163(16) 0.0104(15) 0.0204(17) -0.0020(12) 0.0012(13) -0.0018(12)
C3 0.0149(16) 0.0118(15) 0.0152(16) -0.0039(12) 0.0001(13) -0.0024(12)
O10 0.0323(16) 0.0157(13) 0.0479(19) 0.0118(13) 0.0129(14) 0.0059(11)
C10 0.0122(15) 0.0106(15) 0.0119(15) -0.0039(12) -0.0008(12) -0.0007(12)
O11 0.0081(11) 0.0218(12) 0.0172(12) -0.0031(10) -0.0002(9) 0.0022(9)
C11 0.0212(17) 0.0129(16) 0.0101(15) -0.0015(12) -0.0033(13) 0.0003(13)
O12 0.0182(12) 0.0188(12) 0.0408(17) 0.0061(11) 0.0133(11) -0.0001(10)
C12 0.0187(18) 0.0128(16) 0.0158(17) -0.0025(13) -0.0092(14) 0.0054(13)
C13 0.0114(15) 0.0141(16) 0.0191(17) -0.0044(13) -0.0066(13) 0.0022(12)
C14 0.0150(16) 0.0137(16) 0.0132(16) -0.0014(13) 0.0022(13) -0.0047(12)
C15 0.0097(14) 0.0107(15) 0.0116(15) 0.0030(12) 0.0000(12) 0.0016(12)
C16 0.0107(15) 0.0171(16) 0.0141(16) 0.0056(13) 0.0035(12) 0.0012(12)
C17 0.0134(16) 0.0213(17) 0.0079(15) 0.0019(13) 0.0014(12) 0.0077(13)
C18 0.0136(16) 0.0172(17) 0.0115(16) -0.0039(13) -0.0006(13) 0.0043(12)
C19 0.0105(15) 0.0126(15) 0.0161(16) -0.0022(12) 0.0015(13) 0.0004(12)
C20 0.0139(16) 0.0140(16) 0.0122(15) 0.0012(13) 0.0022(12) -0.0027(12)
C21 0.0132(15) 0.0117(15) 0.0112(15) -0.0034(12) -0.0024(12) -0.0019(12)
C22 0.0230(18) 0.0128(15) 0.0166(17) 0.0015(13) -0.0033(14) -0.0036(13)
C23 0.0244(18) 0.0112(16) 0.0237(19) -0.0003(14) -0.0093(15) 0.0050(13)
C24 0.0131(15) 0.0188(17) 0.0234(18) -0.0037(13) -0.0030(13) 0.0036(13)
C25 0.0080(13) 0.0162(14) 0.0168(14) -0.0030(15) -0.0022(15) 0.0003(10)

loop_
_atom_type_symbol
_atom_type_description
_atom_type_scat_dispersion_real
_atom_type_scat_dispersion_imag
_atom_type_scat_source
C C 0.0033 0.0016 'International Tables Vol C Tables 4.2.6.8 and 6.1.1.4'
H H 0.0000 0.0000 'International Tables Vol C Tables 4.2.6.8 and 6.1.1.4'
N N 0.0061 0.0033 'International Tables Vol C Tables 4.2.6.8 and 6.1.1.4'
O O 0.0106 0.0060 'International Tables Vol C Tables 4.2.6.8 and 6.1.1.4'
Dy Dy -0.1892 4.4098 'International Tables Vol C Tables 4.2.6.8 and 6.1.1.4'

loop_
_geom_angle_atom_site_label_1
_geom_angle_atom_site_label_2
_geom_angle_atom_site_label_3
_geom_angle
O3 Dy1 O4 81.82(8)
O3 Dy1 O2 73.68(8)
O4 Dy1 O2 75.54(8)
O3 Dy1 O1 132.74(8)
O4 Dy1 O1 69.56(8)
O2 Dy1 O1 63.41(7)
O3 Dy1 N1 135.08(9)
O4 Dy1 N1 143.02(8)
O2 Dy1 N1 112.41(8)
O1 Dy1 N1 81.79(8)
O3 Dy1 N4 81.08(9)
O4 Dy1 N4 69.23(9)
O2 Dy1 N4 139.01(8)
O1 Dy1 N4 119.53(8)
N1 Dy1 N4 108.32(9)
O3 Dy1 N2 146.84(9)
O4 Dy1 N2 82.83(9)
O2 Dy1 N2 129.81(8)
O1 Dy1 N2 66.68(8)
N1 Dy1 N2 64.14(10)
N4 Dy1 N2 66.01(9)
O3 Dy1 N3 77.74(9)
O4 Dy1 N3 140.55(8)
O2 Dy1 N3 66.51(8)
O1 Dy1 N3 101.11(8)
N1 Dy1 N3 66.28(9)
N4 Dy1 N3 138.27(8)
N2 Dy1 N3 130.09(9)
O3 Dy1 N5 75.89(8)
O4 Dy1 N5 139.34(8)
O2 Dy1 N5 127.77(8)
O1 Dy1 N5 147.48(8)
N1 Dy1 N5 65.69(8)
N4 Dy1 N5 73.98(8)
N2 Dy1 N5 97.75(8)
N3 Dy1 N5 66.20(8)
C4 O1 C5 111.7(2)
C4 O1 Dy1 118.51(18)
C5 O1 Dy1 122.56(18)
C6 O2 C7 111.3(2)
C6 O2 Dy1 115.11(17)
C7 O2 Dy1 120.47(18)
Dy1 O3 H3W 127(3)
Dy1 O3 H3V 113(3)
H3W O3 H3V 117(4)
N6 O4 Dy1 134.36(19)
C10 N1 C1 118.9(3)
C10 N1 Dy1 120.5(2)
C1 N1 Dy1 118.6(2)
C14 N2 C2 109.0(2)
C14 N2 C3 109.7(2)
C2 N2 C3 107.3(3)
C14 N2 Dy1 110.1(2)
C2 N2 Dy1 108.46(18)
C3 N2 Dy1 112.17(18)
C20 N3 C9 110.8(3)
C20 N3 C8 106.2(2)
C9 N3 C8 109.2(2)
C20 N3 Dy1 112.30(19)
C9 N3 Dy1 108.12(18)
C8 N3 Dy1 110.15(19)
C19 N4 C15 117.7(3)
C19 N4 Dy1 122.6(2)
C15 N4 Dy1 118.6(2)
C21 N5 C25 116.1(3)
C21 N5 Dy1 117.5(2)
C25 N5 Dy1 125.4(2)
O6 N6 O5 122.5(3)
O6 N6 O4 119.2(3)
O5 N6 O4 118.3(3)
O7 N7 O9 121.7(3)
O7 N7 O8 119.1(3)
O9 N7 O8 119.1(3)
O10 N8 O12 120.7(3)
O10 N8 O11 120.5(3)
O12 N8 O11 118.8(3)
N1 C1 C13 121.7(3)
N1 C1 C2 116.5(3)
C13 C1 C2 121.7(3)
N2 C2 C1 110.5(3)
N2 C2 H2A 109.6
C1 C2 H2A 109.6
N2 C2 H2B 109.6
C1 C2 H2B 109.6
H2A C2 H2B 108.1
N3 C8 C7 112.2(3)
N3 C8 H8A 109.2
C7 C8 H8A 109.2
N3 C8 H8B 109.2
C7 C8 H8B 109.2
H8A C8 H8B 107.9
O2 C7 C8 106.1(3)
O2 C7 H7A 110.5
C8 C7 H7A 110.5
O2 C7 H7B 110.5
C8 C7 H7B 110.5
H7A C7 H7B 108.7
N3 C9 C10 110.8(3)
N3 C9 H9A 109.5
C10 C9 H9A 109.5
N3 C9 H9B 109.5
C10 C9 H9B 109.5
H9A C9 H9B 108.1
O2 C6 C5 108.7(3)
O2 C6 H6A 110.0
C5 C6 H6A 110.0
O2 C6 H6B 110.0
C5 C6 H6B 110.0
H6A C6 H6B 108.3
O1 C5 C6 107.8(3)
O1 C5 H5A 110.1
C6 C5 H5A 110.1
O1 C5 H5B 110.1
C6 C5 H5B 110.1
H5A C5 H5B 108.5
O1 C4 C3 106.2(3)
O1 C4 H4A 110.5
C3 C4 H4A 110.5
O1 C4 H4B 110.5
C3 C4 H4B 110.5
H4A C4 H4B 108.7
N2 C3 C4 111.9(3)
N2 C3 H3A 109.2
C4 C3 H3A 109.2
N2 C3 H3B 109.2
C4 C3 H3B 109.2
H3A C3 H3B 107.9
N1 C10 C11 122.7(3)
N1 C10 C9 114.5(3)
C11 C10 C9 122.8(3)
C10 C11 C12 118.6(3)
C10 C11 H11A 120.7
C12 C11 H11A 120.7
C13 C12 C11 119.0(3)
C13 C12 H12A 120.5
C11 C12 H12A 120.5
C12 C13 C1 119.0(3)
C12 C13 H13A 120.5
C1 C13 H13A 120.5
N2 C14 C15 113.0(3)
N2 C14 H14A 109.0
C15 C14 H14A 109.0
N2 C14 H14B 109.0
C15 C14 H14B 109.0
H14A C14 H14B 107.8
N4 C15 C16 121.9(3)
N4 C15 C14 117.5(3)
C16 C15 C14 120.4(3)
C17 C16 C15 119.4(3)
C17 C16 H16A 120.3
C15 C16 H16A 120.3
C16 C17 C18 119.0(3)
C16 C17 H17A 120.5
C18 C17 H17A 120.5
C19 C18 C17 118.6(3)
C19 C18 H18A 120.7
C17 C18 H18A 120.7
N4 C19 C18 123.2(3)
N4 C19 H19A 118.4
C18 C19 H19A 118.4
N3 C20 C21 115.3(3)
N3 C20 H20A 108.4
C21 C20 H20A 108.4
N3 C20 H20B 108.4
C21 C20 H20B 108.4
H20A C20 H20B 107.5
N5 C21 C22 123.6(3)
N5 C21 C20 116.4(3)
C22 C21 C20 119.8(3)
C21 C22 C23 119.2(3)
C21 C22 H22A 120.4
C23 C22 H22A 120.4
C24 C23 C22 118.3(3)
C24 C23 H23A 120.9
C22 C23 H23A 120.9
C23 C24 C25 119.3(3)
C23 C24 H24A 120.4
C25 C24 H24A 120.4
N5 C25 C24 123.5(3)
N5 C25 H25A 118.3
C24 C25 H25A 118.3

loop_
_geom_bond_atom_site_label_1
_geom_bond_atom_site_label_2
_geom_bond_distance
Dy1 O3 2.331(2)
Dy1 O4 2.348(2)
Dy1 O2 2.479(2)
Dy1 O1 2.489(2)
Dy1 N1 2.500(3)
Dy1 N4 2.522(3)
Dy1 N2 2.567(2)
Dy1 N3 2.591(3)
Dy1 N5 2.659(3)
O1 C4 1.443(4)
O1 C5 1.458(4)
O2 C6 1.443(4)
O2 C7 1.448(4)
O3 H3W 0.828(14)
O3 H3V 0.828(14)
O4 N6 1.296(4)
O5 N6 1.238(4)
O6 N6 1.229(4)
O7 N7 1.240(4)
O8 N7 1.280(4)
O9 N7 1.245(4)
N1 C10 1.338(4)
N1 C1 1.348(4)
N2 C14 1.475(5)
N2 C2 1.489(4)
N2 C3 1.490(4)
N3 C20 1.480(4)
N3 C9 1.487(4)
N3 C8 1.495(4)
N4 C19 1.349(4)
N4 C15 1.352(4)
N5 C21 1.348(4)
N5 C25 1.357(4)
N8 O10 1.239(4)
N8 O12 1.249(4)
N8 O11 1.264(4)
C1 C13 1.396(5)
C1 C2 1.505(5)
C2 H2A 0.9900
C2 H2B 0.9900
C8 C7 1.496(5)
C8 H8A 0.9900
C8 H8B 0.9900
C7 H7A 0.9900
C7 H7B 0.9900
C9 C10 1.509(4)
C9 H9A 0.9900
C9 H9B 0.9900
C6 C5 1.500(5)
C6 H6A 0.9900
C6 H6B 0.9900
C5 H5A 0.9900
C5 H5B 0.9900
C4 C3 1.506(5)
C4 H4A 0.9900
C4 H4B 0.9900
C3 H3A 0.9900
C3 H3B 0.9900
C10 C11 1.384(5)
C11 C12 1.395(5)
C11 H11A 0.9500
C12 C13 1.384(5)
C12 H12A 0.9500
C13 H13A 0.9500
C14 C15 1.504(4)
C14 H14A 0.9900
C14 H14B 0.9900
C15 C16 1.397(4)
C16 C17 1.379(5)
C16 H16A 0.9500
C17 C18 1.386(5)
C17 H17A 0.9500
C18 C19 1.384(5)
C18 H18A 0.9500
C19 H19A 0.9500
C20 C21 1.511(4)
C20 H20A 0.9900
C20 H20B 0.9900
C21 C22 1.383(5)
C22 C23 1.384(5)
C22 H22A 0.9500
C23 C24 1.382(5)
C23 H23A 0.9500
C24 C25 1.380(5)
C24 H24A 0.9500
C25 H25A 0.9500

loop_
_geom_hbond_atom_site_label_D
_geom_hbond_atom_site_label_H
_geom_hbond_atom_site_label_A
_geom_hbond_distance_DH
_geom_hbond_distance_HA
_geom_hbond_distance_DA
_geom_hbond_angle_DHA
_geom_hbond_site_symmetry_A
C2 H2A O6 0.99 2.60 3.537(4) 158.8 2_755
C2 H2B O12 0.99 2.34 3.198(4) 144.9 1_655
C8 H8A N8 0.99 2.45 3.326(4) 147.4 2_655
C8 H8A O11 0.99 2.62 3.227(4) 119.4 2_655
C8 H8A O12 0.99 2.63 3.566(4) 157.7 2_655
C8 H8B O11 0.99 2.35 3.206(4) 144.8 .
C7 H7B O11 0.99 2.43 3.046(4) 119.7 2_655
C9 H9B O8 0.99 2.59 3.495(4) 152.3 2_655
C6 H6B O4 0.99 2.39 2.941(4) 114.6 .
C5 H5A O7 0.99 2.48 3.348(5) 145.9 1_565
C5 H5B O9 0.99 2.64 3.276(5) 122.3 2_655
C3 H3A O5 0.99 2.57 3.352(4) 135.8 2_755
C3 H3B O7 0.99 2.65 3.500(5) 143.9 2_655
C11 H11A O5 0.95 2.54 3.316(4) 138.7 4_765
C13 H13A O10 0.95 2.50 3.143(4) 125.2 2_755
C19 H19A O3 0.95 2.55 3.132(4) 119.7 .
C19 H19A O9 0.95 2.60 3.434(5) 147.4 .
C20 H20A O8 0.99 2.56 3.420(4) 144.8 .
C22 H22A O9 0.95 2.60 3.494(4) 156.3 2_645
C25 H25A N4 0.95 2.54 3.148(4) 122.3 .
C25 H25A O12 0.95 2.62 3.179(4) 118.4 1_655
O3 H3W O8 0.828(14) 1.90(2) 2.662(3) 152(4) .
O3 H3V O11 0.828(14) 2.03(3) 2.750(3) 145(4) .
